data_7245207
loop_
_publ_author_name
'Yin, Haiting'
'Wu, Yunjun'
'Gu, Xiaoxia'
'Feng, Zhijun'
'Wang, Meifang'
'Feng, Dexiang'
'Wang, Ming'
'Cheng, Ziyang'
'Wang, Shaoyin'

_publ_section_title
;
 Synthesis of pyrano[3,2-c]quinolones and furo[3,2-c]quinolones via
 acid-catalyzed tandem reaction of 4-hydroxy-1-methylquinolin-2(1H)-one
 and propargylic alcohols
;
_journal_issue 33
_journal_name_full 'RSC Advances'
_journal_page_first 21066
_journal_page_last 21078
_journal_paper_doi 10.1039/D2RA03416F
_journal_volume 12
_journal_year 2022
_chemical_formula_moiety 'C25 H18 Cl N O2'
_chemical_formula_sum 'C25 H18 Cl N O2'
_chemical_formula_weight 399.85
_space_group_crystal_system monoclinic
_space_group_IT_number 14
_space_group_name_Hall '-P 2yn'
_space_group_name_H-M_alt 'P 1 21/n 1'
_atom_sites_solution_hydrogens geom
_atom_sites_solution_primary dual
_audit_creation_date 2022-01-05
_audit_creation_method
;
Olex2 1.5
(compiled 2021.12.09 svn.r5202d8cf for OlexSys, GUI svn.r6439)
;
_audit_update_record
;
2022-03-20 deposited with the CCDC.	2022-07-18 downloaded from the CCDC.
;
_cell_angle_alpha 90
_cell_angle_beta 94.737(7)
_cell_angle_gamma 90
_cell_formula_units_Z 4
_cell_length_a 7.3410(14)
_cell_length_b 15.791(3)
_cell_length_c 17.132(4)
_cell_measurement_reflns_used 9554
_cell_measurement_temperature 300.00
_cell_measurement_theta_max 24.442
_cell_measurement_theta_min 2.580
_cell_volume 1979.2(7)
_computing_cell_refinement 'SAINT v8.37A (Bruker, 2015)'
_computing_data_collection 'Bruker D8 Venture diffractrometer'
_computing_data_reduction 'SAINT v8.37A (Bruker, 2015)'
_computing_molecular_graphics 'Olex2 1.5 (Dolomanov et al., 2009)'
_computing_publication_material 'Olex2 1.5 (Dolomanov et al., 2009)'
_computing_structure_refinement 'SHELXL 2018/3 (Sheldrick, 2015)'
_computing_structure_solution 'ShelXT (Sheldrick, 2015)'
_diffrn_ambient_temperature 300.00
_diffrn_detector 'CCD area detector'
_diffrn_measured_fraction_theta_full 0.997
_diffrn_measured_fraction_theta_max 0.991
_diffrn_measurement_device 'three-circle diffractometer'
_diffrn_measurement_device_type 'Bruker APEX-II CCD'
_diffrn_measurement_method 'phi and omega scans'
_diffrn_radiation_monochromator graphite
_diffrn_radiation_probe x-ray
_diffrn_radiation_type MoK\a
_diffrn_radiation_wavelength 0.71073
_diffrn_reflns_av_R_equivalents 0.1629
_diffrn_reflns_av_unetI/netI 0.0693
_diffrn_reflns_Laue_measured_fraction_full 0.997
_diffrn_reflns_Laue_measured_fraction_max 0.991
_diffrn_reflns_limit_h_max 9
_diffrn_reflns_limit_h_min -8
_diffrn_reflns_limit_k_max 20
_diffrn_reflns_limit_k_min -20
_diffrn_reflns_limit_l_max 22
_diffrn_reflns_limit_l_min -22
_diffrn_reflns_number 61242
_diffrn_reflns_point_group_measured_fraction_full 0.997
_diffrn_reflns_point_group_measured_fraction_max 0.991
_diffrn_reflns_theta_full 25.242
_diffrn_reflns_theta_max 28.025
_diffrn_reflns_theta_min 2.712
_diffrn_source 'sealed X-ray tube'
_diffrn_source_current 30.0
_diffrn_source_power 1.5
_diffrn_source_target Mo
_diffrn_source_voltage 50.0
_diffrn_standards_number 0
_exptl_absorpt_coefficient_mu 0.214
_exptl_absorpt_correction_T_max 0.7456
_exptl_absorpt_correction_T_min 0.5912
_exptl_absorpt_correction_type multi-scan
_exptl_absorpt_process_details
;
SADABS-2016/2 (Bruker,2016/2) was used for absorption correction.
wR2(int) was 0.1170 before and 0.0847 after correction.
The Ratio of minimum to maximum transmission is 0.7929.
The \l/2 correction factor is Not present.
;
_exptl_crystal_colour 'clear light colourless'
_exptl_crystal_colour_lustre clear
_exptl_crystal_colour_modifier light
_exptl_crystal_colour_primary colourless
_exptl_crystal_density_diffrn 1.342
_exptl_crystal_description needle
_exptl_crystal_F_000 832
_exptl_crystal_size_max 0.2
_exptl_crystal_size_mid 0.11
_exptl_crystal_size_min 0.1
_refine_diff_density_max 0.366
_refine_diff_density_min -0.320
_refine_diff_density_rms 0.103
_refine_ls_extinction_coef 0.026(3)
_refine_ls_extinction_expression Fc^*^=kFc[1+0.001xFc^2^\l^3^/sin(2\q)]^-1/4^
_refine_ls_extinction_method 'SHELXL-2018/3 (Sheldrick 2018)'
_refine_ls_goodness_of_fit_ref 1.026
_refine_ls_hydrogen_treatment constr
_refine_ls_matrix_type full
_refine_ls_number_parameters 264
_refine_ls_number_reflns 4747
_refine_ls_number_restraints 0
_refine_ls_restrained_S_all 1.026
_refine_ls_R_factor_all 0.1381
_refine_ls_R_factor_gt 0.0680
_refine_ls_shift/su_max 0.000
_refine_ls_shift/su_mean 0.000
_refine_ls_structure_factor_coef Fsqd
_refine_ls_weighting_details 'w=1/[\s^2^(Fo^2^)+(0.0898P)^2^+0.8634P] where P=(Fo^2^+2Fc^2^)/3'
_refine_ls_weighting_scheme calc
_refine_ls_wR_factor_gt 0.1674
_refine_ls_wR_factor_ref 0.2056
_reflns_Friedel_coverage 0.000
_reflns_number_gt 2504
_reflns_number_total 4747
_reflns_threshold_expression 'I > 2\s(I)'
_cod_data_source_file d2ra03416f2.cif
_cod_data_source_block 20220105b
_cod_database_code 7245207
_shelx_shelxl_version_number 2018/3
_shelx_space_group_comment
;
The symmetry employed for this shelxl refinement is uniquely defined
by the following loop, which should always be used as a source of
symmetry information in preference to the above space-group names.
They are only intended as comments.
;
_shelx_estimated_absorpt_t_max 0.979
_shelx_estimated_absorpt_t_min 0.958
_olex2_refinement_description
;
1. Fixed Uiso
 At 1.2 times of:
  All C(H) groups
 At 1.5 times of:
  All C(H,H,H) groups
2.a Ternary CH refined with riding coordinates:
 C11(H11)
2.b Aromatic/amide H refined with riding coordinates:
 C6(H6), C7(H7), C8(H8), C9(H9), C13(H13), C14(H14), C15(H15), C16(H16),
 C17(H17), C19(H19), C21(H21), C22(H22), C24(H24), C25(H25)
2.c Idealised Me refined as rotating group:
 C10(H10A,H10B,H10C)
;
_olex2_submission_special_instructions 'No special instructions were received'

loop_
_space_group_symop_operation_xyz
'x, y, z'
'-x+1/2, y+1/2, -z+1/2'
'-x, -y, -z'
'x-1/2, -y-1/2, z-1/2'

loop_
_atom_site_label
_atom_site_type_symbol
_atom_site_fract_x
_atom_site_fract_y
_atom_site_fract_z
_atom_site_U_iso_or_equiv
_atom_site_adp_type
_atom_site_occupancy
_atom_site_site_symmetry_order
_atom_site_calc_flag
_atom_site_refinement_flags_posn
_atom_site_refinement_flags_adp
_atom_site_refinement_flags_occupancy
_atom_site_disorder_assembly
_atom_site_disorder_group
Cl1 Cl -0.07457(14) 1.06533(7) 0.09495(5) 0.0886(4) Uani 1 1 d . . . . .
O1 O 0.4830(4) 0.81728(15) 0.69297(14) 0.0838(8) Uani 1 1 d . . . . .
O2 O 0.2422(3) 0.97325(12) 0.47935(11) 0.0534(5) Uani 1 1 d . . . . .
N1 N 0.4325(3) 0.95950(16) 0.71107(14) 0.0561(6) Uani 1 1 d . . . . .
C1 C 0.4281(4) 0.8856(2) 0.66583(19) 0.0592(8) Uani 1 1 d . . . . .
C2 C 0.3547(4) 0.89671(18) 0.58535(17) 0.0525(7) Uani 1 1 d . . . . .
C3 C 0.3052(4) 0.97354(17) 0.55749(16) 0.0479(7) Uani 1 1 d . . . . .
C4 C 0.3149(4) 1.04933(17) 0.60211(16) 0.0482(7) Uani 1 1 d . . . . .
C5 C 0.3808(4) 1.03944(19) 0.68196(17) 0.0504(7) Uani 1 1 d . . . . .
C6 C 0.3902(4) 1.1118(2) 0.72935(19) 0.0625(8) Uani 1 1 d . . . . .
H6 H 0.432300 1.107339 0.781893 0.075 Uiso 1 1 calc R U . . .
C7 C 0.3379(5) 1.1891(2) 0.6990(2) 0.0700(9) Uani 1 1 d . . . . .
H7 H 0.345933 1.236490 0.731396 0.084 Uiso 1 1 calc R U . . .
C8 C 0.2730(5) 1.1985(2) 0.6207(2) 0.0663(9) Uani 1 1 d . . . . .
H8 H 0.236914 1.251421 0.601137 0.080 Uiso 1 1 calc R U . . .
C9 C 0.2631(4) 1.12898(18) 0.57299(18) 0.0546(7) Uani 1 1 d . . . . .
H9 H 0.221253 1.134861 0.520536 0.066 Uiso 1 1 calc R U . . .
C10 C 0.4948(5) 0.9498(2) 0.79477(19) 0.0736(10) Uani 1 1 d . . . . .
H10A H 0.603471 0.982735 0.806550 0.110 Uiso 1 1 calc R U . . .
H10B H 0.520513 0.891235 0.805920 0.110 Uiso 1 1 calc R U . . .
H10C H 0.400750 0.969126 0.826242 0.110 Uiso 1 1 calc R U . . .
C11 C 0.3210(4) 0.83116(17) 0.52201(17) 0.0520(7) Uani 1 1 d . . . . .
H11 H 0.436827 0.804819 0.510695 0.062 Uiso 1 1 calc R U . . .
C12 C 0.1812(4) 0.76277(16) 0.53785(16) 0.0488(7) Uani 1 1 d . . . . .
C13 C 0.0363(4) 0.77935(19) 0.58259(17) 0.0574(8) Uani 1 1 d . . . . .
H13 H 0.028960 0.831778 0.606868 0.069 Uiso 1 1 calc R U . . .
C14 C -0.0986(5) 0.7190(2) 0.59184(19) 0.0706(9) Uani 1 1 d . . . . .
H14 H -0.195669 0.731320 0.621557 0.085 Uiso 1 1 calc R U . . .
C15 C -0.0875(6) 0.6414(2) 0.5570(2) 0.0814(12) Uani 1 1 d . . . . .
H15 H -0.177362 0.600917 0.562760 0.098 Uiso 1 1 calc R U . . .
C16 C 0.0571(7) 0.6234(2) 0.5133(2) 0.0864(12) Uani 1 1 d . . . . .
H16 H 0.065016 0.570366 0.490252 0.104 Uiso 1 1 calc R U . . .
C17 C 0.1908(5) 0.6836(2) 0.5035(2) 0.0714(9) Uani 1 1 d . . . . .
H17 H 0.287474 0.670722 0.473734 0.086 Uiso 1 1 calc R U . . .
C18 C 0.2504(4) 0.88870(17) 0.45328(17) 0.0509(7) Uani 1 1 d . . . . .
C19 C 0.2017(4) 0.86735(19) 0.37996(17) 0.0534(7) Uani 1 1 d . . . . .
H19 H 0.213049 0.809995 0.369020 0.064 Uiso 1 1 calc R U . . .
C20 C 0.1325(4) 0.91928(18) 0.31303(16) 0.0494(7) Uani 1 1 d . . . . .
C21 C 0.0800(4) 0.8782(2) 0.24222(18) 0.0602(8) Uani 1 1 d . . . . .
H21 H 0.089099 0.819537 0.239729 0.072 Uiso 1 1 calc R U . . .
C22 C 0.0150(4) 0.9222(2) 0.17603(18) 0.0645(9) Uani 1 1 d . . . . .
H22 H -0.019248 0.893491 0.129740 0.077 Uiso 1 1 calc R U . . .
C23 C 0.0016(4) 1.0089(2) 0.17934(17) 0.0595(8) Uani 1 1 d . . . . .
C24 C 0.0503(5) 1.0520(2) 0.24783(18) 0.0621(8) Uani 1 1 d . . . . .
H24 H 0.040029 1.110653 0.249488 0.075 Uiso 1 1 calc R U . . .
C25 C 0.1152(4) 1.0073(2) 0.31467(17) 0.0576(8) Uani 1 1 d . . . . .
H25 H 0.147202 1.036539 0.360915 0.069 Uiso 1 1 calc R U . . .

loop_
_atom_site_aniso_label
_atom_site_aniso_U_11
_atom_site_aniso_U_22
_atom_site_aniso_U_33
_atom_site_aniso_U_23
_atom_site_aniso_U_13
_atom_site_aniso_U_12
Cl1 0.0850(7) 0.1162(9) 0.0633(6) 0.0239(5) -0.0014(4) -0.0029(5)
O1 0.097(2) 0.0637(15) 0.0856(17) 0.0207(13) -0.0235(14) 0.0041(13)
O2 0.0624(13) 0.0463(11) 0.0508(11) 0.0021(9) -0.0003(9) 0.0001(9)
N1 0.0487(14) 0.0632(16) 0.0546(14) 0.0073(12) -0.0057(11) -0.0087(11)
C1 0.0482(17) 0.0580(19) 0.0692(19) 0.0163(16) -0.0081(14) -0.0057(14)
C2 0.0469(16) 0.0499(16) 0.0596(17) 0.0069(13) -0.0029(13) -0.0060(12)
C3 0.0375(15) 0.0510(16) 0.0544(17) 0.0030(13) 0.0002(11) -0.0055(12)
C4 0.0391(15) 0.0490(16) 0.0561(17) 0.0006(12) 0.0021(12) -0.0064(11)
C5 0.0352(14) 0.0588(18) 0.0568(17) 0.0024(14) 0.0011(12) -0.0093(12)
C6 0.0500(18) 0.077(2) 0.0592(18) -0.0098(16) -0.0008(14) -0.0107(15)
C7 0.068(2) 0.064(2) 0.078(2) -0.0138(18) 0.0060(17) -0.0067(17)
C8 0.061(2) 0.0563(19) 0.081(2) -0.0025(17) 0.0036(16) -0.0010(15)
C9 0.0488(17) 0.0513(17) 0.0632(18) 0.0045(14) 0.0014(13) -0.0032(13)
C10 0.065(2) 0.096(3) 0.0577(19) 0.0117(17) -0.0099(16) -0.0036(18)
C11 0.0446(16) 0.0493(17) 0.0619(18) 0.0041(13) 0.0033(13) 0.0014(12)
C12 0.0548(17) 0.0400(15) 0.0504(16) 0.0055(12) -0.0032(13) 0.0005(12)
C13 0.064(2) 0.0514(17) 0.0565(17) 0.0006(14) 0.0018(14) -0.0057(14)
C14 0.066(2) 0.083(3) 0.062(2) 0.0156(18) 0.0038(15) -0.0139(18)
C15 0.099(3) 0.073(3) 0.069(2) 0.0143(19) -0.014(2) -0.036(2)
C16 0.131(4) 0.0454(19) 0.079(2) -0.0023(17) -0.009(2) -0.022(2)
C17 0.090(3) 0.0505(19) 0.073(2) -0.0007(16) 0.0079(18) 0.0027(17)
C18 0.0456(16) 0.0470(16) 0.0603(18) -0.0011(13) 0.0065(13) -0.0026(12)
C19 0.0509(17) 0.0481(16) 0.0615(18) -0.0040(14) 0.0080(13) -0.0008(13)
C20 0.0419(15) 0.0543(17) 0.0529(16) -0.0009(13) 0.0092(12) -0.0016(12)
C21 0.060(2) 0.0541(18) 0.066(2) -0.0117(15) 0.0061(15) -0.0058(14)
C22 0.0564(19) 0.082(2) 0.0541(18) -0.0090(16) -0.0010(14) -0.0085(16)
C23 0.0471(17) 0.080(2) 0.0519(18) 0.0045(15) 0.0069(13) -0.0025(15)
C24 0.071(2) 0.0571(19) 0.0587(19) 0.0017(15) 0.0101(15) 0.0056(15)
C25 0.0619(19) 0.0593(19) 0.0517(17) -0.0072(14) 0.0048(14) 0.0005(14)

loop_
_atom_type_symbol
_atom_type_description
_atom_type_scat_dispersion_real
_atom_type_scat_dispersion_imag
_atom_type_scat_source
C C 0.0033 0.0016 'International Tables Vol C Tables 4.2.6.8 and 6.1.1.4'
H H 0.0000 0.0000 'International Tables Vol C Tables 4.2.6.8 and 6.1.1.4'
Cl Cl 0.1484 0.1585 'International Tables Vol C Tables 4.2.6.8 and 6.1.1.4'
N N 0.0061 0.0033 'International Tables Vol C Tables 4.2.6.8 and 6.1.1.4'
O O 0.0106 0.0060 'International Tables Vol C Tables 4.2.6.8 and 6.1.1.4'

loop_
_geom_angle_atom_site_label_1
_geom_angle_atom_site_label_2
_geom_angle_atom_site_label_3
_geom_angle
_geom_angle_site_symmetry_1
_geom_angle_site_symmetry_3
_geom_angle_publ_flag
C3 O2 C18 106.9(2) . . ?
C1 N1 C10 116.3(3) . . ?
C5 N1 C1 124.2(2) . . ?
C5 N1 C10 119.5(3) . . ?
O1 C1 N1 122.0(3) . . ?
O1 C1 C2 123.4(3) . . ?
N1 C1 C2 114.6(3) . . ?
C1 C2 C11 128.9(3) . . ?
C3 C2 C1 121.1(3) . . ?
C3 C2 C11 110.0(2) . . ?
O2 C3 C4 121.6(2) . . ?
C2 C3 O2 113.6(2) . . ?
C2 C3 C4 124.8(3) . . ?
C3 C4 C5 115.1(2) . . ?
C9 C4 C3 124.6(3) . . ?
C9 C4 C5 120.3(3) . . ?
N1 C5 C4 120.2(3) . . ?
N1 C5 C6 122.1(3) . . ?
C6 C5 C4 117.7(3) . . ?
C5 C6 H6 119.7 . . ?
C7 C6 C5 120.6(3) . . ?
C7 C6 H6 119.7 . . ?
C6 C7 H7 119.2 . . ?
C6 C7 C8 121.5(3) . . ?
C8 C7 H7 119.2 . . ?
C7 C8 H8 120.4 . . ?
C9 C8 C7 119.1(3) . . ?
C9 C8 H8 120.4 . . ?
C4 C9 H9 119.6 . . ?
C8 C9 C4 120.8(3) . . ?
C8 C9 H9 119.6 . . ?
N1 C10 H10A 109.5 . . ?
N1 C10 H10B 109.5 . . ?
N1 C10 H10C 109.5 . . ?
H10A C10 H10B 109.5 . . ?
H10A C10 H10C 109.5 . . ?
H10B C10 H10C 109.5 . . ?
C2 C11 H11 110.0 . . ?
C2 C11 C12 115.5(2) . . ?
C2 C11 C18 99.8(2) . . ?
C12 C11 H11 110.0 . . ?
C12 C11 C18 111.3(2) . . ?
C18 C11 H11 110.0 . . ?
C13 C12 C11 121.4(3) . . ?
C17 C12 C11 120.2(3) . . ?
C17 C12 C13 118.2(3) . . ?
C12 C13 H13 119.4 . . ?
C12 C13 C14 121.2(3) . . ?
C14 C13 H13 119.4 . . ?
C13 C14 H14 120.2 . . ?
C15 C14 C13 119.6(3) . . ?
C15 C14 H14 120.2 . . ?
C14 C15 H15 120.1 . . ?
C14 C15 C16 119.9(3) . . ?
C16 C15 H15 120.1 . . ?
C15 C16 H16 119.7 . . ?
C15 C16 C17 120.6(3) . . ?
C17 C16 H16 119.7 . . ?
C12 C17 C16 120.4(4) . . ?
C12 C17 H17 119.8 . . ?
C16 C17 H17 119.8 . . ?
O2 C18 C11 109.6(2) . . ?
C19 C18 O2 121.8(3) . . ?
C19 C18 C11 128.5(3) . . ?
C18 C19 H19 114.7 . . ?
C18 C19 C20 130.5(3) . . ?
C20 C19 H19 114.7 . . ?
C21 C20 C19 118.1(3) . . ?
C25 C20 C19 124.6(3) . . ?
C25 C20 C21 117.3(3) . . ?
C20 C21 H21 119.0 . . ?
C22 C21 C20 122.0(3) . . ?
C22 C21 H21 119.0 . . ?
C21 C22 H22 120.4 . . ?
C23 C22 C21 119.3(3) . . ?
C23 C22 H22 120.4 . . ?
C22 C23 Cl1 119.5(2) . . ?
C22 C23 C24 120.8(3) . . ?
C24 C23 Cl1 119.7(3) . . ?
C23 C24 H24 120.1 . . ?
C23 C24 C25 119.8(3) . . ?
C25 C24 H24 120.1 . . ?
C20 C25 H25 119.6 . . ?
C24 C25 C20 120.8(3) . . ?
C24 C25 H25 119.6 . . ?

loop_
_geom_bond_atom_site_label_1
_geom_bond_atom_site_label_2
_geom_bond_distance
_geom_bond_site_symmetry_2
_geom_bond_publ_flag
Cl1 C23 1.750(3) . ?
O1 C1 1.229(4) . ?
O2 C3 1.380(3) . ?
O2 C18 1.411(3) . ?
N1 C1 1.400(4) . ?
N1 C5 1.398(4) . ?
N1 C10 1.476(4) . ?
C1 C2 1.449(4) . ?
C2 C3 1.343(4) . ?
C2 C11 1.505(4) . ?
C3 C4 1.419(4) . ?
C4 C5 1.422(4) . ?
C4 C9 1.394(4) . ?
C5 C6 1.400(4) . ?
C6 H6 0.9300 . ?
C6 C7 1.369(5) . ?
C7 H7 0.9300 . ?
C7 C8 1.394(5) . ?
C8 H8 0.9300 . ?
C8 C9 1.367(4) . ?
C9 H9 0.9300 . ?
C10 H10A 0.9600 . ?
C10 H10B 0.9600 . ?
C10 H10C 0.9600 . ?
C11 H11 0.9800 . ?
C11 C12 1.530(4) . ?
C11 C18 1.543(4) . ?
C12 C13 1.387(4) . ?
C12 C17 1.386(4) . ?
C13 H13 0.9300 . ?
C13 C14 1.393(4) . ?
C14 H14 0.9300 . ?
C14 C15 1.368(5) . ?
C15 H15 0.9300 . ?
C15 C16 1.377(6) . ?
C16 H16 0.9300 . ?
C16 C17 1.387(5) . ?
C17 H17 0.9300 . ?
C18 C19 1.321(4) . ?
C19 H19 0.9300 . ?
C19 C20 1.466(4) . ?
C20 C21 1.402(4) . ?
C20 C25 1.397(4) . ?
C21 H21 0.9300 . ?
C21 C22 1.381(4) . ?
C22 H22 0.9300 . ?
C22 C23 1.374(5) . ?
C23 C24 1.378(4) . ?
C24 H24 0.9300 . ?
C24 C25 1.395(4) . ?
C25 H25 0.9300 . ?

loop_
_geom_torsion_atom_site_label_1
_geom_torsion_atom_site_label_2
_geom_torsion_atom_site_label_3
_geom_torsion_atom_site_label_4
_geom_torsion
_geom_torsion_site_symmetry_1
_geom_torsion_site_symmetry_2
_geom_torsion_site_symmetry_3
_geom_torsion_site_symmetry_4
_geom_torsion_publ_flag
Cl1 C23 C24 C25 -178.5(2) . . . . ?
O1 C1 C2 C3 -176.5(3) . . . . ?
O1 C1 C2 C11 3.6(5) . . . . ?
O2 C3 C4 C5 179.4(2) . . . . ?
O2 C3 C4 C9 0.2(4) . . . . ?
O2 C18 C19 C20 -0.3(5) . . . . ?
N1 C1 C2 C3 3.3(4) . . . . ?
N1 C1 C2 C11 -176.6(3) . . . . ?
N1 C5 C6 C7 -179.8(3) . . . . ?
C1 N1 C5 C4 1.4(4) . . . . ?
C1 N1 C5 C6 -179.0(3) . . . . ?
C1 C2 C3 O2 178.5(2) . . . . ?
C1 C2 C3 C4 -1.4(4) . . . . ?
C1 C2 C11 C12 62.7(4) . . . . ?
C1 C2 C11 C18 -178.0(3) . . . . ?
C2 C3 C4 C5 -0.7(4) . . . . ?
C2 C3 C4 C9 -179.9(3) . . . . ?
C2 C11 C12 C13 30.3(4) . . . . ?
C2 C11 C12 C17 -153.6(3) . . . . ?
C2 C11 C18 O2 -2.1(3) . . . . ?
C2 C11 C18 C19 178.2(3) . . . . ?
C3 O2 C18 C11 1.3(3) . . . . ?
C3 O2 C18 C19 -178.9(3) . . . . ?
C3 C2 C11 C12 -117.2(3) . . . . ?
C3 C2 C11 C18 2.1(3) . . . . ?
C3 C4 C5 N1 0.7(4) . . . . ?
C3 C4 C5 C6 -178.8(2) . . . . ?
C3 C4 C9 C8 178.5(3) . . . . ?
C4 C5 C6 C7 -0.2(4) . . . . ?
C5 N1 C1 O1 176.5(3) . . . . ?
C5 N1 C1 C2 -3.4(4) . . . . ?
C5 C4 C9 C8 -0.6(4) . . . . ?
C5 C6 C7 C8 0.4(5) . . . . ?
C6 C7 C8 C9 -0.6(5) . . . . ?
C7 C8 C9 C4 0.8(5) . . . . ?
C9 C4 C5 N1 179.9(3) . . . . ?
C9 C4 C5 C6 0.4(4) . . . . ?
C10 N1 C1 O1 -4.1(4) . . . . ?
C10 N1 C1 C2 176.0(3) . . . . ?
C10 N1 C5 C4 -177.9(3) . . . . ?
C10 N1 C5 C6 1.6(4) . . . . ?
C11 C2 C3 O2 -1.5(3) . . . . ?
C11 C2 C3 C4 178.5(3) . . . . ?
C11 C12 C13 C14 175.0(3) . . . . ?
C11 C12 C17 C16 -175.5(3) . . . . ?
C11 C18 C19 C20 179.4(3) . . . . ?
C12 C11 C18 O2 120.3(3) . . . . ?
C12 C11 C18 C19 -59.4(4) . . . . ?
C12 C13 C14 C15 0.7(5) . . . . ?
C13 C12 C17 C16 0.7(5) . . . . ?
C13 C14 C15 C16 0.3(5) . . . . ?
C14 C15 C16 C17 -0.8(6) . . . . ?
C15 C16 C17 C12 0.3(6) . . . . ?
C17 C12 C13 C14 -1.2(4) . . . . ?
C18 O2 C3 C2 0.1(3) . . . . ?
C18 O2 C3 C4 -180.0(2) . . . . ?
C18 C11 C12 C13 -82.5(3) . . . . ?
C18 C11 C12 C17 93.6(3) . . . . ?
C18 C19 C20 C21 -175.9(3) . . . . ?
C18 C19 C20 C25 4.1(5) . . . . ?
C19 C20 C21 C22 -179.4(3) . . . . ?
C19 C20 C25 C24 179.1(3) . . . . ?
C20 C21 C22 C23 0.1(5) . . . . ?
C21 C20 C25 C24 -0.9(4) . . . . ?
C21 C22 C23 Cl1 178.2(2) . . . . ?
C21 C22 C23 C24 -0.6(5) . . . . ?
C22 C23 C24 C25 0.4(5) . . . . ?
C23 C24 C25 C20 0.4(5) . . . . ?
C25 C20 C21 C22 0.6(4) . . . . ?
